data_4503543
loop_
_publ_author_name
'Xue, Sijia'
'Xiang, Changsheng'
'Wei, Yongge'
'Tao, Zhenwei'
'Chai, An'
'Bian, Wangdong'
'Xu, Zhu'

_publ_section_title
;
 Synthesis, Crystal Structure, Spectroscopic, and Herbicidal Activity
 Studies of a Series of Designed Fluoro-Functionalized Phenylimido
 Derivatives of Hexametalate Cluster
;
_journal_issue 7
_journal_name_full 'Crystal Growth &amp; Design'
_journal_page_first 2437
_journal_paper_doi 10.1021/cg8000174
_journal_volume 8
_journal_year 2008
_chemical_formula_sum 'C38 H76 F Mo6 N3 O18'
_chemical_formula_weight 1457.66
_chemical_name_systematic
; 
 ? 
;
_space_group_IT_number 14
_symmetry_cell_setting monoclinic
_symmetry_space_group_name_Hall '-P 2ybc'
_symmetry_space_group_name_H-M 'P 1 21/c 1'
_atom_sites_solution_hydrogens geom
_atom_sites_solution_primary direct
_atom_sites_solution_secondary difmap
_audit_creation_method SHELXL-97
_cell_angle_alpha 90.00
_cell_angle_beta 104.2150(10)
_cell_angle_gamma 90.00
_cell_formula_units_Z 4
_cell_length_a 12.6754(6)
_cell_length_b 22.7300(10)
_cell_length_c 19.5005(10)
_cell_measurement_reflns_used 5975
_cell_measurement_temperature 293(2)
_cell_measurement_theta_max 23.78
_cell_measurement_theta_min 2.33
_cell_volume 5446.3(4)
_computing_cell_refinement 'Bruker SMART'
_computing_data_collection 'Bruker SMART'
_computing_data_reduction 'Bruker SAINT'
_computing_molecular_graphics 'Bruker SHELXTL'
_computing_publication_material 'Bruker SHELXTL'
_computing_structure_refinement 'SHELXL-97 (Sheldrick, 1997)'
_computing_structure_solution 'SHELXS-97 (Sheldrick, 1990)'
_diffrn_ambient_temperature 293(2)
_diffrn_measured_fraction_theta_full 1.000
_diffrn_measured_fraction_theta_max 1.000
_diffrn_measurement_device_type 'CCD area detector'
_diffrn_measurement_method 'phi and omega scans'
_diffrn_radiation_monochromator graphite
_diffrn_radiation_source 'fine-focus sealed tube'
_diffrn_radiation_type MoK\a
_diffrn_radiation_wavelength 0.71073
_diffrn_reflns_av_R_equivalents 0.0742
_diffrn_reflns_av_sigmaI/netI 0.0466
_diffrn_reflns_limit_h_max 14
_diffrn_reflns_limit_h_min -15
_diffrn_reflns_limit_k_max 27
_diffrn_reflns_limit_k_min -27
_diffrn_reflns_limit_l_max 23
_diffrn_reflns_limit_l_min -23
_diffrn_reflns_number 51830
_diffrn_reflns_theta_full 25.00
_diffrn_reflns_theta_max 25.00
_diffrn_reflns_theta_min 1.40
_exptl_absorpt_coefficient_mu 1.409
_exptl_absorpt_correction_T_max 0.7659
_exptl_absorpt_correction_T_min 0.6773
_exptl_absorpt_correction_type multi-scan
_exptl_crystal_colour red
_exptl_crystal_density_diffrn 1.778
_exptl_crystal_density_method 'not measured'
_exptl_crystal_description block
_exptl_crystal_F_000 2920
_exptl_crystal_size_max 0.30
_exptl_crystal_size_mid 0.20
_exptl_crystal_size_min 0.20
_refine_diff_density_max 0.683
_refine_diff_density_min -1.328
_refine_diff_density_rms 0.119
_refine_ls_extinction_method none
_refine_ls_goodness_of_fit_ref 1.052
_refine_ls_hydrogen_treatment constr
_refine_ls_matrix_type full
_refine_ls_number_parameters 597
_refine_ls_number_reflns 9592
_refine_ls_number_restraints 296
_refine_ls_restrained_S_all 1.067
_refine_ls_R_factor_all 0.0861
_refine_ls_R_factor_gt 0.0577
_refine_ls_shift/su_max 0.000
_refine_ls_shift/su_mean 0.000
_refine_ls_structure_factor_coef Fsqd
_refine_ls_weighting_details 'calc w=1/[\s^2^(Fo^2^)+(0.0558P)^2^+10.0000P] where P=(Fo^2^+2Fc^2^)/3'
_refine_ls_weighting_scheme calc
_refine_ls_wR_factor_gt 0.1338
_refine_ls_wR_factor_ref 0.1415
_reflns_number_gt 6283
_reflns_number_total 9592
_reflns_threshold_expression >2sigma(I)
_cod_data_source_file cg8000174-file004.cif
_cod_data_source_block test
_cod_depositor_comments
;
The following automatic conversions were performed:

'_symmetry_cell_setting' value 'Monoclinic' changed to 'monoclinic'
according to /home/saulius/struct/CIF-dictionaries/cif_core.dic
dictionary named 'cif_core.dic' version 2.4.1 from 2010-06-29.

Automatic conversion script
Id: cif_fix_values 1715 2011-07-08 13:25:40Z adriana 
;
_cod_original_sg_symbol_H-M P2(1)/c
_cod_database_code 4503543

loop_
_symmetry_equiv_pos_as_xyz
'x, y, z'
'-x, y+1/2, -z+1/2'
'-x, -y, -z'
'x, -y-1/2, z-1/2'

loop_
_atom_site_label
_atom_site_type_symbol
_atom_site_fract_x
_atom_site_fract_y
_atom_site_fract_z
_atom_site_U_iso_or_equiv
_atom_site_adp_type
_atom_site_occupancy
_atom_site_symmetry_multiplicity
_atom_site_calc_flag
_atom_site_refinement_flags
_atom_site_disorder_assembly
_atom_site_disorder_group
Mo2 Mo 0.24952(6) 0.04482(3) 0.69910(3) 0.0771(2) Uani 1 1 d D B .
Mo3 Mo 0.09538(5) 0.16019(3) 0.70167(3) 0.0681(2) Uani 1 1 d . . .
Mo1 Mo 0.32182(5) 0.14249(3) 0.82367(4) 0.0754(2) Uani 1 1 d D A .
Mo4 Mo 0.24356(7) 0.01228(3) 0.86130(4) 0.0834(3) Uani 1 1 d . . .
Mo5 Mo 0.01549(6) 0.02920(3) 0.73860(4) 0.0711(2) Uani 1 1 d . . .
Mo6 Mo 0.08851(5) 0.12733(3) 0.86523(3) 0.06252(19) Uani 1 1 d . . .
O18 O 0.1716(4) 0.1109(2) 0.6488(2) 0.0772(14) Uani 1 1 d . . .
O9 O 0.3583(4) 0.0988(3) 0.7470(3) 0.0909(17) Uani 1 1 d . . .
O3 O 0.0397(5) 0.2121(2) 0.6426(3) 0.0947(17) Uani 1 1 d . . .
O4 O 0.2958(6) -0.0402(3) 0.9197(3) 0.120(2) Uani 1 1 d . . .
O5 O -0.0973(5) -0.0112(2) 0.7106(3) 0.0991(18) Uani 1 1 d . . .
O6 O 0.0289(4) 0.1578(2) 0.9245(3) 0.0802(14) Uani 1 1 d . . .
O7 O -0.0148(4) 0.0992(2) 0.6850(2) 0.0715(13) Uani 1 1 d . . .
O8 O 0.0435(4) 0.17851(19) 0.7839(2) 0.0651(12) Uani 1 1 d . . .
O10 O 0.2278(4) 0.1665(2) 0.8823(2) 0.0711(13) Uani 1 1 d . . .
O11 O 0.3557(4) 0.0734(3) 0.8799(3) 0.0910(17) Uani 1 1 d . . .
O12 O 0.2317(4) 0.1919(2) 0.7492(2) 0.0748(14) Uani 1 1 d . . .
O13 O 0.1060(5) -0.0186(2) 0.8132(3) 0.0893(17) Uani 1 1 d . . .
O14 O 0.1663(4) 0.0606(2) 0.9142(2) 0.0800(15) Uani 1 1 d . . .
O15 O 0.1093(4) 0.0056(2) 0.6806(2) 0.0764(14) Uani 1 1 d . . .
O16 O -0.0176(4) 0.0732(2) 0.8163(3) 0.0708(13) Uani 1 1 d . . .
O17 O 0.2956(5) -0.0069(3) 0.7798(3) 0.0918(17) Uani 1 1 d . . .
O1 O 0.1710(3) 0.08592(19) 0.7812(2) 0.0585(11) Uani 1 1 d . . .
C111 C 0.6699(6) 0.0891(3) 0.9103(4) 0.074(2) Uani 1 1 d D . .
H1A H 0.5971 0.1022 0.8868 0.089 Uiso 1 1 calc R . .
H1B H 0.6673 0.0742 0.9564 0.089 Uiso 1 1 calc R . .
C112 C 0.7443(7) 0.1410(3) 0.9204(5) 0.092(3) Uani 1 1 d D . .
H2A H 0.7372 0.1611 0.8756 0.110 Uiso 1 1 calc R . .
H2B H 0.8191 0.1279 0.9370 0.110 Uiso 1 1 calc R . .
C113 C 0.7168(8) 0.1830(4) 0.9739(5) 0.110(3) Uani 1 1 d D . .
H3A H 0.6409 0.1942 0.9579 0.132 Uiso 1 1 calc R . .
H3B H 0.7259 0.1626 1.0187 0.132 Uiso 1 1 calc R . .
C114 C 0.7847(10) 0.2372(4) 0.9855(7) 0.157(5) Uani 1 1 d D . .
H4A H 0.7829 0.2554 0.9408 0.235 Uiso 1 1 calc R . .
H4B H 0.8584 0.2272 1.0087 0.235 Uiso 1 1 calc R . .
H4C H 0.7565 0.2641 1.0146 0.235 Uiso 1 1 calc R . .
C121 C 0.8098(5) 0.0126(3) 0.9100(4) 0.072(2) Uani 1 1 d D . .
H5A H 0.8670 0.0410 0.9101 0.086 Uiso 1 1 calc R . .
H5B H 0.8054 0.0076 0.9586 0.086 Uiso 1 1 calc R . .
C122 C 0.8427(6) -0.0449(4) 0.8842(4) 0.082(2) Uani 1 1 d D . .
H6A H 0.8450 -0.0409 0.8351 0.098 Uiso 1 1 calc R . .
H6B H 0.7885 -0.0744 0.8867 0.098 Uiso 1 1 calc R . .
C123 C 0.9526(6) -0.0652(4) 0.9271(4) 0.091(3) Uani 1 1 d D . .
H7A H 1.0067 -0.0356 0.9247 0.109 Uiso 1 1 calc R . .
H7B H 0.9502 -0.0692 0.9763 0.109 Uiso 1 1 calc R . .
C124 C 0.9856(9) -0.1220(4) 0.9018(5) 0.122(4) Uani 1 1 d D . .
H8A H 0.9948 -0.1173 0.8547 0.184 Uiso 1 1 calc R . .
H8B H 0.9304 -0.1510 0.9017 0.184 Uiso 1 1 calc R . .
H8C H 1.0530 -0.1346 0.9326 0.184 Uiso 1 1 calc R . .
C131 C 0.6125(6) -0.0067(4) 0.8547(4) 0.081(2) Uani 1 1 d D . .
H9A H 0.6282 -0.0354 0.8218 0.097 Uiso 1 1 calc R . .
H9B H 0.5447 0.0124 0.8315 0.097 Uiso 1 1 calc R . .
C132 C 0.5948(7) -0.0393(4) 0.9183(4) 0.089(2) Uani 1 1 d D . .
H10A H 0.5555 -0.0143 0.9438 0.107 Uiso 1 1 calc R . .
H10B H 0.6646 -0.0488 0.9498 0.107 Uiso 1 1 calc R . .
C133 C 0.5304(7) -0.0958(4) 0.8960(4) 0.094(3) Uani 1 1 d D . .
H11A H 0.4593 -0.0858 0.8664 0.113 Uiso 1 1 calc R . .
H11B H 0.5678 -0.1194 0.8679 0.113 Uiso 1 1 calc R . .
C134 C 0.5161(8) -0.1309(4) 0.9558(5) 0.112(3) Uani 1 1 d D . .
H12A H 0.4709 -0.1098 0.9804 0.168 Uiso 1 1 calc R . .
H12B H 0.5858 -0.1381 0.9875 0.168 Uiso 1 1 calc R . .
H12C H 0.4823 -0.1676 0.9389 0.168 Uiso 1 1 calc R . .
C141 C 0.7185(6) 0.0601(4) 0.7975(4) 0.085(2) Uani 1 1 d D . .
H13A H 0.7772 0.0886 0.8070 0.102 Uiso 1 1 calc R . .
H13B H 0.7420 0.0269 0.7737 0.102 Uiso 1 1 calc R . .
C142 C 0.6219(7) 0.0873(5) 0.7482(4) 0.108(3) Uani 1 1 d D . .
H14A H 0.5981 0.1211 0.7708 0.129 Uiso 1 1 calc R . .
H14B H 0.5626 0.0591 0.7376 0.129 Uiso 1 1 calc R . .
C143 C 0.6484(9) 0.1066(5) 0.6798(5) 0.127(4) Uani 1 1 d D . .
H15A H 0.6857 0.0749 0.6621 0.153 Uiso 1 1 calc R . .
H15B H 0.5812 0.1146 0.6446 0.153 Uiso 1 1 calc R . .
C144 C 0.7146(9) 0.1575(5) 0.6896(6) 0.131 Uani 1 1 d D . .
H16A H 0.7898 0.1462 0.7027 0.197 Uiso 1 1 calc R . .
H16B H 0.6983 0.1813 0.7263 0.197 Uiso 1 1 calc R . .
H16C H 0.7004 0.1796 0.6463 0.197 Uiso 1 1 calc R . .
C211 C 1.1548(8) 0.3651(4) 0.8689(5) 0.099(3) Uani 1 1 d D . .
H17A H 1.1154 0.3931 0.8344 0.119 Uiso 1 1 calc R . .
H17B H 1.2101 0.3870 0.9025 0.119 Uiso 1 1 calc R . .
C212 C 1.2111(10) 0.3223(4) 0.8313(6) 0.133(4) Uani 1 1 d D . .
H18A H 1.1586 0.3002 0.7963 0.160 Uiso 1 1 calc R . .
H18B H 1.2552 0.2950 0.8646 0.160 Uiso 1 1 calc R . .
C213 C 1.2845(12) 0.3611(6) 0.7951(7) 0.182(6) Uani 1 1 d D . .
H19A H 1.2444 0.3951 0.7726 0.218 Uiso 1 1 calc R . .
H19B H 1.3485 0.3745 0.8298 0.218 Uiso 1 1 calc R . .
C214 C 1.3146(9) 0.3252(6) 0.7445(5) 0.181 Uani 1 1 d D . .
H20A H 1.3078 0.3471 0.7015 0.272 Uiso 1 1 calc R . .
H20B H 1.2679 0.2914 0.7353 0.272 Uiso 1 1 calc R . .
H20C H 1.3887 0.3127 0.7619 0.272 Uiso 1 1 calc R . .
C221 C 0.9840(8) 0.3076(4) 0.8568(4) 0.100(3) Uani 1 1 d D . .
H21A H 1.0151 0.2748 0.8368 0.120 Uiso 1 1 calc R . .
H21B H 0.9355 0.2914 0.8835 0.120 Uiso 1 1 calc R . .
C222 C 0.9182(9) 0.3429(4) 0.7980(5) 0.113(3) Uani 1 1 d D . .
H22A H 0.9643 0.3593 0.7697 0.136 Uiso 1 1 calc R . .
H22B H 0.8826 0.3749 0.8162 0.136 Uiso 1 1 calc R . .
C223 C 0.8339(11) 0.3017(6) 0.7532(7) 0.168(5) Uani 1 1 d D . .
H23A H 0.8710 0.2711 0.7336 0.201 Uiso 1 1 calc R . .
H23B H 0.7932 0.2830 0.7833 0.201 Uiso 1 1 calc R . .
C224 C 0.7602(14) 0.3312(7) 0.6971(9) 0.236(9) Uani 1 1 d D . .
H24A H 0.7987 0.3454 0.6637 0.354 Uiso 1 1 calc R . .
H24B H 0.7279 0.3638 0.7158 0.354 Uiso 1 1 calc RD . .
H24C H 0.7043 0.3044 0.6740 0.354 Uiso 1 1 calc R . .
C231 C 1.0332(7) 0.3919(3) 0.9429(4) 0.081(2) Uani 1 1 d D . .
H25A H 1.0932 0.4082 0.9786 0.097 Uiso 1 1 calc R . .
H25B H 1.0093 0.4220 0.9072 0.097 Uiso 1 1 calc R . .
C232 C 0.9418(7) 0.3794(3) 0.9768(4) 0.087(2) Uani 1 1 d D . .
H26A H 0.9655 0.3508 1.0143 0.105 Uiso 1 1 calc R . .
H26B H 0.8812 0.3626 0.9420 0.105 Uiso 1 1 calc R . .
C233 C 0.9047(8) 0.4348(4) 1.0070(5) 0.099(3) Uani 1 1 d D . .
H27A H 0.9649 0.4504 1.0431 0.119 Uiso 1 1 calc R . .
H27B H 0.8854 0.4640 0.9697 0.119 Uiso 1 1 calc R . .
C234 C 0.8098(8) 0.4257(6) 1.0383(5) 0.137(4) Uani 1 1 d D . .
H28A H 0.8244 0.3933 1.0709 0.206 Uiso 1 1 calc R . .
H28B H 0.7461 0.4172 1.0014 0.206 Uiso 1 1 calc R . .
H28C H 0.7977 0.4607 1.0629 0.206 Uiso 1 1 calc R . .
C241 C 1.1325(8) 0.2950(4) 0.9633(5) 0.098(3) Uani 1 1 d D . .
H29A H 1.0804 0.2819 0.9891 0.117 Uiso 1 1 calc R . .
H29B H 1.1510 0.2611 0.9384 0.117 Uiso 1 1 calc R . .
C242 C 1.2330(9) 0.3142(4) 1.0159(5) 0.107(3) Uani 1 1 d D . .
H30A H 1.2157 0.3470 1.0431 0.128 Uiso 1 1 calc R . .
H30B H 1.2864 0.3275 0.9913 0.128 Uiso 1 1 calc R . .
C243 C 1.2808(10) 0.2639(5) 1.0660(6) 0.143(4) Uani 1 1 d D . .
H31A H 1.2289 0.2528 1.0929 0.172 Uiso 1 1 calc R . .
H31B H 1.2918 0.2301 1.0382 0.172 Uiso 1 1 calc R . .
C244 C 1.3855(12) 0.2792(7) 1.1158(6) 0.181(6) Uani 1 1 d D . .
H32A H 1.3819 0.3187 1.1325 0.272 Uiso 1 1 calc R . .
H32B H 1.4432 0.2764 1.0920 0.272 Uiso 1 1 calc R . .
H32C H 1.3992 0.2526 1.1552 0.272 Uiso 1 1 calc R . .
N2 N 0.7012(5) 0.0389(3) 0.8677(3) 0.0682(16) Uani 1 1 d . . .
N3 N 1.0760(6) 0.3398(3) 0.9083(3) 0.085(2) Uani 1 1 d . . .
O2A O 0.4394(14) 0.1765(9) 0.8589(18) 0.094(6) Uani 0.50 1 d PD . .
N1 N 0.4223(13) 0.1960(7) 0.8458(19) 0.069(6) Uani 0.50 1 d PD A .
C1 C 0.4866(10) 0.2502(6) 0.8608(9) 0.111(6) Uiso 0.50 1 d PD A 1
C2 C 0.5462(11) 0.2735(9) 0.8161(10) 0.186(12) Uiso 0.50 1 d PD A 1
C3 C 0.6077(13) 0.3252(10) 0.8302(12) 0.198(13) Uiso 0.50 1 d PD A 1
H3 H 0.6473 0.3404 0.7999 0.237 Uiso 0.50 1 calc PRD A 1
C4 C 0.6036(16) 0.3517(9) 0.8935(13) 0.168(10) Uiso 0.50 1 d PD A 1
H4 H 0.6426 0.3864 0.9058 0.202 Uiso 0.50 1 calc PR A 1
C5 C 0.5471(16) 0.3307(9) 0.9391(11) 0.190 Uiso 0.50 1 d PD A 1
H5 H 0.5490 0.3513 0.9806 0.228 Uiso 0.50 1 calc PR A 1
C6 C 0.4860(14) 0.2788(9) 0.9252(9) 0.161(10) Uiso 0.50 1 d PD A 1
H6 H 0.4475 0.2640 0.9563 0.193 Uiso 0.50 1 calc PR A 1
F1 F 0.544(2) 0.2443(12) 0.7552(12) 0.348(15) Uiso 0.50 1 d PD A 1
O2 O 0.302(2) 0.009(2) 0.6396(19) 0.097(11) Uani 0.50 1 d PD . .
N1A N 0.317(2) 0.023(3) 0.636(2) 0.086(12) Uani 0.50 1 d PD . .
C1A C 0.3821(14) -0.0012(10) 0.5910(9) 0.148(9) Uiso 0.50 1 d PD B 2
C2A C 0.4210(16) -0.0575(10) 0.6026(11) 0.216 Uiso 0.50 1 d PD B 2
C3A C 0.4844(17) -0.0827(9) 0.5603(14) 0.207 Uiso 0.50 1 d PD B 2
H3A1 H 0.5114 -0.1209 0.5673 0.248 Uiso 0.50 1 calc PR B 2
C4A C 0.5039(18) -0.0463(10) 0.5069(14) 0.193 Uiso 0.50 1 d PD . 2
H4AA H 0.5474 -0.0614 0.4770 0.231 Uiso 0.50 1 d PR . 2
C5A C 0.4640(16) 0.0105(9) 0.4949(12) 0.154(10) Uiso 0.50 1 d PD . 2
H5AA H 0.4795 0.0332 0.4571 0.184 Uiso 0.50 1 d PR . 2
C6A C 0.4008(16) 0.0353(9) 0.5378(12) 0.164(10) Uiso 0.50 1 d PD . 2
H6AA H 0.3726 0.0747 0.5308 0.197 Uiso 0.50 1 d PR . 2
F1A F 0.407(2) -0.0960(12) 0.6528(13) 0.331 Uiso 0.50 1 d PD B 2

loop_
_atom_site_aniso_label
_atom_site_aniso_U_11
_atom_site_aniso_U_22
_atom_site_aniso_U_33
_atom_site_aniso_U_23
_atom_site_aniso_U_13
_atom_site_aniso_U_12
Mo2 0.0766(5) 0.0990(6) 0.0650(4) -0.0031(4) 0.0352(4) 0.0173(4)
Mo3 0.0702(4) 0.0754(5) 0.0597(4) 0.0154(3) 0.0176(3) 0.0067(3)
Mo1 0.0538(4) 0.1015(6) 0.0729(4) -0.0049(4) 0.0195(3) -0.0018(4)
Mo4 0.1055(6) 0.0851(5) 0.0644(4) 0.0175(4) 0.0300(4) 0.0405(4)
Mo5 0.0744(5) 0.0692(4) 0.0773(4) -0.0073(3) 0.0332(4) -0.0044(3)
Mo6 0.0686(4) 0.0653(4) 0.0629(4) 0.0006(3) 0.0337(3) 0.0076(3)
O18 0.087(4) 0.099(4) 0.053(3) 0.007(3) 0.032(2) 0.001(3)
O9 0.056(3) 0.134(5) 0.091(4) -0.014(3) 0.033(3) 0.005(3)
O3 0.107(4) 0.091(4) 0.079(3) 0.024(3) 0.010(3) 0.014(3)
O4 0.168(6) 0.108(5) 0.083(4) 0.025(3) 0.030(4) 0.067(4)
O5 0.094(4) 0.089(4) 0.127(5) -0.026(4) 0.052(4) -0.023(3)
O6 0.096(4) 0.075(3) 0.083(3) -0.006(3) 0.050(3) 0.006(3)
O7 0.061(3) 0.080(3) 0.070(3) -0.001(3) 0.009(2) 0.008(3)
O8 0.062(3) 0.058(3) 0.078(3) 0.004(2) 0.023(2) 0.009(2)
O10 0.069(3) 0.083(3) 0.063(3) -0.003(2) 0.019(2) 0.001(3)
O11 0.070(3) 0.122(5) 0.077(3) -0.002(3) 0.010(3) 0.027(3)
O12 0.076(3) 0.086(4) 0.071(3) 0.003(3) 0.035(3) -0.008(3)
O13 0.138(5) 0.062(3) 0.085(4) 0.012(3) 0.061(4) 0.019(3)
O14 0.110(4) 0.081(3) 0.058(3) 0.009(3) 0.036(3) 0.022(3)
O15 0.092(4) 0.079(3) 0.065(3) -0.010(3) 0.031(3) 0.004(3)
O16 0.074(3) 0.069(3) 0.083(3) -0.001(3) 0.044(3) 0.002(3)
O17 0.099(4) 0.105(4) 0.077(3) 0.003(3) 0.032(3) 0.047(3)
O1 0.060(3) 0.070(3) 0.052(2) 0.007(2) 0.026(2) 0.012(2)
C111 0.064(5) 0.089(6) 0.078(5) 0.012(4) 0.033(4) 0.003(4)
C112 0.086(6) 0.088(6) 0.112(7) 0.012(5) 0.045(5) 0.005(5)
C113 0.108(7) 0.097(7) 0.136(8) 0.004(6) 0.052(7) -0.023(6)
C114 0.177(13) 0.101(9) 0.189(13) 0.001(8) 0.038(10) -0.017(9)
C121 0.051(4) 0.099(6) 0.070(4) 0.016(4) 0.023(4) 0.007(4)
C122 0.074(5) 0.105(7) 0.072(5) 0.007(4) 0.028(4) 0.013(5)
C123 0.085(6) 0.118(7) 0.079(5) 0.034(5) 0.038(5) 0.036(5)
C124 0.132(9) 0.134(9) 0.110(7) 0.014(7) 0.045(7) 0.061(7)
C131 0.063(5) 0.105(6) 0.078(5) 0.003(5) 0.025(4) 0.002(5)
C132 0.083(6) 0.109(7) 0.084(6) -0.009(5) 0.038(5) -0.009(5)
C133 0.082(6) 0.114(7) 0.095(6) -0.008(6) 0.038(5) -0.011(5)
C134 0.100(7) 0.122(8) 0.125(8) -0.002(7) 0.048(6) -0.014(6)
C141 0.076(5) 0.113(7) 0.075(5) 0.019(5) 0.037(4) 0.022(5)
C142 0.091(6) 0.152(9) 0.084(6) 0.036(6) 0.029(5) 0.029(6)
C143 0.133(9) 0.141(10) 0.117(8) 0.033(7) 0.051(7) 0.002(8)
C144 0.144 0.153 0.106 0.042 0.050 0.034
C211 0.133(8) 0.082(6) 0.095(6) -0.001(5) 0.053(6) -0.017(6)
C212 0.198(12) 0.118(9) 0.111(8) 0.004(7) 0.090(8) 0.003(8)
C213 0.216(15) 0.220(15) 0.155(11) 0.039(10) 0.133(11) 0.085(12)
C214 0.230 0.211 0.150 0.056 0.138 0.103
C221 0.156(9) 0.070(6) 0.082(6) -0.009(5) 0.044(6) -0.015(6)
C222 0.140(9) 0.101(8) 0.094(7) -0.011(6) 0.023(7) -0.018(7)
C223 0.177(13) 0.149(12) 0.154(12) 0.001(10) -0.002(10) -0.017(11)
C224 0.218(19) 0.182(16) 0.25(2) 0.017(15) -0.062(16) -0.027(14)
C231 0.115(7) 0.057(5) 0.074(5) -0.003(4) 0.034(5) -0.006(4)
C232 0.107(7) 0.083(6) 0.075(5) 0.000(4) 0.029(5) -0.017(5)
C233 0.115(7) 0.109(7) 0.077(5) -0.016(5) 0.029(5) -0.014(6)
C234 0.097(7) 0.215(13) 0.101(7) -0.032(8) 0.029(6) -0.015(8)
C241 0.158(9) 0.065(5) 0.090(6) 0.005(5) 0.070(7) 0.005(6)
C242 0.146(9) 0.106(8) 0.078(6) -0.009(6) 0.044(6) 0.010(7)
C243 0.162(12) 0.150(11) 0.130(10) 0.007(9) 0.057(9) 0.048(10)
C244 0.188(15) 0.226(16) 0.121(10) -0.009(10) 0.020(10) 0.065(13)
N2 0.056(4) 0.095(5) 0.060(3) 0.014(3) 0.027(3) 0.016(3)
N3 0.130(6) 0.061(4) 0.072(4) -0.002(3) 0.041(4) -0.014(4)
O2A 0.065(9) 0.119(13) 0.091(14) 0.016(12) 0.006(7) 0.011(10)
N1 0.042(9) 0.094(15) 0.068(13) 0.005(12) 0.011(8) -0.005(9)
O2 0.093(14) 0.13(3) 0.090(13) -0.003(10) 0.055(12) 0.008(14)
N1A 0.092(16) 0.11(2) 0.079(15) -0.032(17) 0.061(12) -0.016(12)

loop_
_atom_type_symbol
_atom_type_description
_atom_type_scat_dispersion_real
_atom_type_scat_dispersion_imag
_atom_type_scat_source
C C 0.0033 0.0016 'International Tables Vol C Tables 4.2.6.8 and 6.1.1.4'
H H 0.0000 0.0000 'International Tables Vol C Tables 4.2.6.8 and 6.1.1.4'
N N 0.0061 0.0033 'International Tables Vol C Tables 4.2.6.8 and 6.1.1.4'
O O 0.0106 0.0060 'International Tables Vol C Tables 4.2.6.8 and 6.1.1.4'
F F 0.0171 0.0103 'International Tables Vol C Tables 4.2.6.8 and 6.1.1.4'
Mo Mo -1.6832 0.6857 'International Tables Vol C Tables 4.2.6.8 and 6.1.1.4'

loop_
_geom_angle_atom_site_label_1
_geom_angle_atom_site_label_2
_geom_angle_atom_site_label_3
_geom_angle
O2 Mo2 O9 107.0(11)
N1A Mo2 O9 96.2(11)
O2 Mo2 O18 105.6(19)
N1A Mo2 O18 98(2)
O9 Mo2 O18 88.1(2)
O2 Mo2 O17 99.9(19)
N1A Mo2 O17 107(2)
O9 Mo2 O17 87.4(3)
O18 Mo2 O17 154.31(19)
O2 Mo2 O15 98.3(11)
N1A Mo2 O15 109.0(11)
O9 Mo2 O15 154.7(2)
O18 Mo2 O15 86.1(2)
O17 Mo2 O15 87.2(2)
O2 Mo2 O1 174.7(16)
N1A Mo2 O1 172.2(19)
O9 Mo2 O1 77.32(18)
O18 Mo2 O1 77.34(17)
O17 Mo2 O1 76.99(17)
O15 Mo2 O1 77.37(17)
O3 Mo3 O12 104.4(3)
O3 Mo3 O8 104.3(2)
O12 Mo3 O8 88.1(2)
O3 Mo3 O18 102.9(2)
O12 Mo3 O18 88.1(2)
O8 Mo3 O18 152.66(19)
O3 Mo3 O7 102.9(3)
O12 Mo3 O7 152.7(2)
O8 Mo3 O7 85.1(2)
O18 Mo3 O7 86.0(2)
O3 Mo3 O1 178.3(2)
O12 Mo3 O1 76.86(18)
O8 Mo3 O1 76.77(16)
O18 Mo3 O1 75.99(17)
O7 Mo3 O1 75.86(17)
O2A Mo1 O11 95.3(8)
N1 Mo1 O11 112.7(7)
O2A Mo1 O10 104.2(14)
N1 Mo1 O10 100.2(13)
O11 Mo1 O10 88.7(2)
O2A Mo1 O9 101.3(14)
N1 Mo1 O9 104.6(13)
O11 Mo1 O9 87.6(2)
O10 Mo1 O9 154.5(2)
O2A Mo1 O12 109.8(8)
N1 Mo1 O12 92.4(7)
O11 Mo1 O12 154.9(2)
O10 Mo1 O12 86.8(2)
O9 Mo1 O12 85.9(2)
O2A Mo1 O1 173.2(7)
N1 Mo1 O1 169.0(6)
O11 Mo1 O1 78.1(2)
O10 Mo1 O1 77.86(18)
O9 Mo1 O1 76.65(18)
O12 Mo1 O1 76.72(18)
O4 Mo4 O13 103.6(3)
O4 Mo4 O17 104.1(3)
O13 Mo4 O17 88.2(2)
O4 Mo4 O14 102.1(3)
O13 Mo4 O14 87.1(2)
O17 Mo4 O14 153.7(2)
O4 Mo4 O11 103.4(3)
O13 Mo4 O11 153.0(2)
O17 Mo4 O11 86.1(2)
O14 Mo4 O11 86.4(2)
O4 Mo4 O1 179.4(2)
O13 Mo4 O1 76.71(18)
O17 Mo4 O1 76.45(18)
O14 Mo4 O1 77.31(17)
O11 Mo4 O1 76.26(19)
O5 Mo5 O7 103.9(3)
O5 Mo5 O15 105.0(2)
O7 Mo5 O15 88.9(2)
O5 Mo5 O16 101.9(2)
O7 Mo5 O16 86.8(2)
O15 Mo5 O16 153.0(2)
O5 Mo5 O13 103.7(3)
O7 Mo5 O13 152.2(2)
O15 Mo5 O13 87.0(2)
O16 Mo5 O13 84.6(2)
O5 Mo5 O1 178.1(2)
O7 Mo5 O1 76.73(17)
O15 Mo5 O1 76.76(18)
O16 Mo5 O1 76.29(17)
O13 Mo5 O1 75.6(2)
O6 Mo6 O16 103.3(2)
O6 Mo6 O14 104.2(2)
O16 Mo6 O14 87.3(2)
O6 Mo6 O10 103.7(2)
O16 Mo6 O10 152.91(19)
O14 Mo6 O10 86.7(2)
O6 Mo6 O8 102.9(2)
O16 Mo6 O8 87.0(2)
O14 Mo6 O8 152.86(18)
O10 Mo6 O8 86.4(2)
O6 Mo6 O1 179.1(2)
O16 Mo6 O1 76.79(17)
O14 Mo6 O1 76.67(16)
O10 Mo6 O1 76.13(17)
O8 Mo6 O1 76.20(16)
Mo2 O18 Mo3 116.1(2)
Mo2 O9 Mo1 115.2(2)
Mo5 O7 Mo3 118.0(2)
Mo3 O8 Mo6 117.4(2)
Mo1 O10 Mo6 116.1(2)
Mo1 O11 Mo4 115.3(2)
Mo3 O12 Mo1 116.1(2)
Mo4 O13 Mo5 117.6(3)
Mo6 O14 Mo4 116.6(2)
Mo5 O15 Mo2 115.9(2)
Mo6 O16 Mo5 117.6(2)
Mo4 O17 Mo2 116.1(2)
Mo2 O1 Mo1 90.84(14)
Mo2 O1 Mo4 90.46(14)
Mo1 O1 Mo4 90.23(15)
Mo2 O1 Mo5 89.99(15)
Mo1 O1 Mo5 179.1(2)
Mo4 O1 Mo5 90.08(15)
Mo2 O1 Mo3 90.50(14)
Mo1 O1 Mo3 90.25(15)
Mo4 O1 Mo3 178.92(19)
Mo5 O1 Mo3 89.42(14)
Mo2 O1 Mo6 179.3(2)
Mo1 O1 Mo6 89.87(15)
Mo4 O1 Mo6 89.43(13)
Mo5 O1 Mo6 89.30(14)
Mo3 O1 Mo6 89.61(14)
C112 C111 N2 115.1(6)
C112 C111 H1A 108.5
N2 C111 H1A 108.5
C112 C111 H1B 108.5
N2 C111 H1B 108.5
H1A C111 H1B 107.5
C111 C112 C113 110.1(6)
C111 C112 H2A 109.6
C113 C112 H2A 109.6
C111 C112 H2B 109.6
C113 C112 H2B 109.6
H2A C112 H2B 108.1
C114 C113 C112 113.9(8)
C114 C113 H3A 108.8
C112 C113 H3A 108.8
C114 C113 H3B 108.8
C112 C113 H3B 108.8
H3A C113 H3B 107.7
C113 C114 H4A 109.5
C113 C114 H4B 109.5
H4A C114 H4B 109.5
C113 C114 H4C 109.5
H4A C114 H4C 109.5
H4B C114 H4C 109.5
C122 C121 N2 116.4(6)
C122 C121 H5A 108.2
N2 C121 H5A 108.2
C122 C121 H5B 108.2
N2 C121 H5B 108.2
H5A C121 H5B 107.3
C121 C122 C123 112.1(7)
C121 C122 H6A 109.2
C123 C122 H6A 109.2
C121 C122 H6B 109.2
C123 C122 H6B 109.2
H6A C122 H6B 107.9
C124 C123 C122 112.4(8)
C124 C123 H7A 109.1
C122 C123 H7A 109.1
C124 C123 H7B 109.1
C122 C123 H7B 109.1
H7A C123 H7B 107.9
C123 C124 H8A 109.5
C123 C124 H8B 109.5
H8A C124 H8B 109.5
C123 C124 H8C 109.5
H8A C124 H8C 109.5
H8B C124 H8C 109.5
N2 C131 C132 117.2(6)
N2 C131 H9A 108.0
C132 C131 H9A 108.0
N2 C131 H9B 108.0
C132 C131 H9B 108.0
H9A C131 H9B 107.3
C131 C132 C133 110.9(7)
C131 C132 H10A 109.5
C133 C132 H10A 109.5
C131 C132 H10B 109.5
C133 C132 H10B 109.5
H10A C132 H10B 108.0
C134 C133 C132 113.2(7)
C134 C133 H11A 108.9
C132 C133 H11A 108.9
C134 C133 H11B 108.9
C132 C133 H11B 108.9
H11A C133 H11B 107.7
C133 C134 H12A 109.5
C133 C134 H12B 109.5
H12A C134 H12B 109.5
C133 C134 H12C 109.5
H12A C134 H12C 109.5
H12B C134 H12C 109.5
C142 C141 N2 115.8(6)
C142 C141 H13A 108.3
N2 C141 H13A 108.3
C142 C141 H13B 108.3
N2 C141 H13B 108.3
H13A C141 H13B 107.4
C141 C142 C143 111.2(7)
C141 C142 H14A 109.4
C143 C142 H14A 109.4
C141 C142 H14B 109.4
C143 C142 H14B 109.4
H14A C142 H14B 108.0
C144 C143 C142 111.7(9)
C144 C143 H15A 109.3
C142 C143 H15A 109.3
C144 C143 H15B 109.3
C142 C143 H15B 109.3
H15A C143 H15B 107.9
C143 C144 H16A 109.5
C143 C144 H16B 109.5
H16A C144 H16B 109.5
C143 C144 H16C 109.5
H16A C144 H16C 109.5
H16B C144 H16C 109.5
C212 C211 N3 116.9(7)
C212 C211 H17A 108.1
N3 C211 H17A 108.1
C212 C211 H17B 108.1
N3 C211 H17B 108.1
H17A C211 H17B 107.3
C211 C212 C213 105.2(8)
C211 C212 H18A 110.7
C213 C212 H18A 110.7
C211 C212 H18B 110.7
C213 C212 H18B 110.7
H18A C212 H18B 108.8
C214 C213 C212 106.6(10)
C214 C213 H19A 110.4
C212 C213 H19A 110.4
C214 C213 H19B 110.4
C212 C213 H19B 110.4
H19A C213 H19B 108.6
C213 C214 H20A 109.5
C213 C214 H20B 109.5
H20A C214 H20B 109.5
C213 C214 H20C 109.5
H20A C214 H20C 109.5
H20B C214 H20C 109.5
C222 C221 N3 116.4(7)
C222 C221 H21A 108.2
N3 C221 H21A 108.2
C222 C221 H21B 108.2
N3 C221 H21B 108.2
H21A C221 H21B 107.3
C221 C222 C223 107.1(8)
C221 C222 H22A 110.3
C223 C222 H22A 110.3
C221 C222 H22B 110.3
C223 C222 H22B 110.3
H22A C222 H22B 108.6
C224 C223 C222 112.8(11)
C224 C223 H23A 109.0
C222 C223 H23A 109.0
C224 C223 H23B 109.0
C222 C223 H23B 109.0
H23A C223 H23B 107.8
C223 C224 H24A 109.5
C223 C224 H24B 109.5
H24A C224 H24B 109.5
C223 C224 H24C 109.5
H24A C224 H24C 109.5
H24B C224 H24C 109.5
C232 C231 N3 116.5(6)
C232 C231 H25A 108.2
N3 C231 H25A 108.2
C232 C231 H25B 108.2
N3 C231 H25B 108.2
H25A C231 H25B 107.3
C231 C232 C233 111.2(6)
C231 C232 H26A 109.4
C233 C232 H26A 109.4
C231 C232 H26B 109.4
C233 C232 H26B 109.4
H26A C232 H26B 108.0
C234 C233 C232 113.8(8)
C234 C233 H27A 108.8
C232 C233 H27A 108.8
C234 C233 H27B 108.8
C232 C233 H27B 108.8
H27A C233 H27B 107.7
C233 C234 H28A 109.5
C233 C234 H28B 109.5
H28A C234 H28B 109.5
C233 C234 H28C 109.5
H28A C234 H28C 109.5
H28B C234 H28C 109.5
C242 C241 N3 117.6(7)
C242 C241 H29A 107.9
N3 C241 H29A 107.9
C242 C241 H29B 107.9
N3 C241 H29B 107.9
H29A C241 H29B 107.2
C241 C242 C243 111.0(9)
C241 C242 H30A 109.4
C243 C242 H30A 109.4
C241 C242 H30B 109.4
C243 C242 H30B 109.4
H30A C242 H30B 108.0
C244 C243 C242 113.2(11)
C244 C243 H31A 108.9
C242 C243 H31A 108.9
C244 C243 H31B 108.9
C242 C243 H31B 108.9
H31A C243 H31B 107.7
C243 C244 H32A 109.5
C243 C244 H32B 109.5
H32A C244 H32B 109.5
C243 C244 H32C 109.5
H32A C244 H32C 109.5
H32B C244 H32C 109.5
C131 N2 C141 109.5(6)
C131 N2 C111 108.9(5)
C141 N2 C111 111.7(6)
C131 N2 C121 110.8(6)
C141 N2 C121 107.4(5)
C111 N2 C121 108.4(5)
C211 N3 C241 110.8(7)
C211 N3 C221 110.0(6)
C241 N3 C221 107.1(6)
C211 N3 C231 106.2(6)
C241 N3 C231 111.3(6)
C221 N3 C231 111.4(7)
C1 N1 Mo1 167.3(12)
C2 C1 C6 120.3(13)
C2 C1 N1 124(2)
C6 C1 N1 116(2)
F1 C2 C1 118(2)
F1 C2 C3 118(2)
C1 C2 C3 124.0(15)
C4 C3 C2 113.4(15)
C4 C3 H3 123.3
C2 C3 H3 123.3
C5 C4 C3 124.9(16)
C5 C4 H4 117.6
C3 C4 H4 117.6
C4 C5 C6 121.7(16)
C4 C5 H5 119.1
C6 C5 H5 119.1
C5 C6 C1 115.8(14)
C5 C6 H6 122.1
C1 C6 H6 122.1
C1A N1A Mo2 172(5)
C2A C1A C6A 123.9(15)
C2A C1A N1A 119(3)
C6A C1A N1A 117(3)
F1A C2A C1A 128(3)
F1A C2A C3A 111(3)
C1A C2A C3A 121.3(15)
C4A C3A C2A 115.2(16)
C4A C3A H3A1 122.4
C2A C3A H3A1 122.4
C5A C4A C3A 123.6(16)
C5A C4A H4AA 118.2
C3A C4A H4AA 118.2
C4A C5A C6A 120.7(15)
C4A C5A H5AA 119.6
C6A C5A H5AA 119.6
C1A C6A C5A 115.4(14)
C1A C6A H6AA 122.3
C5A C6A H6AA 122.3

loop_
_geom_bond_atom_site_label_1
_geom_bond_atom_site_label_2
_geom_bond_distance
Mo2 O2 1.685(9)
Mo2 N1A 1.729(9)
Mo2 O9 1.909(6)
Mo2 O18 1.928(5)
Mo2 O17 1.936(5)
Mo2 O15 1.941(5)
Mo2 O1 2.282(4)
Mo3 O3 1.679(5)
Mo3 O12 1.891(5)
Mo3 O8 1.923(4)
Mo3 O18 1.934(5)
Mo3 O7 1.937(5)
Mo3 O1 2.333(4)
Mo1 O2A 1.669(9)
Mo1 N1 1.737(9)
Mo1 O11 1.904(6)
Mo1 O10 1.923(5)
Mo1 O9 1.943(5)
Mo1 O12 1.964(5)
Mo1 O1 2.284(4)
Mo4 O4 1.669(5)
Mo4 O13 1.900(6)
Mo4 O17 1.915(5)
Mo4 O14 1.931(5)
Mo4 O11 1.956(6)
Mo4 O1 2.320(4)
Mo5 O5 1.673(6)
Mo5 O7 1.891(5)
Mo5 O15 1.908(5)
Mo5 O16 1.946(4)
Mo5 O13 1.948(5)
Mo5 O1 2.331(4)
Mo6 O6 1.678(4)
Mo6 O16 1.897(5)
Mo6 O14 1.929(5)
Mo6 O10 1.932(5)
Mo6 O8 1.936(5)
Mo6 O1 2.347(4)
C111 C112 1.493(9)
C111 N2 1.520(9)
C111 H1A 0.9700
C111 H1B 0.9700
C112 C113 1.516(9)
C112 H2A 0.9700
C112 H2B 0.9700
C113 C114 1.488(10)
C113 H3A 0.9700
C113 H3B 0.9700
C114 H4A 0.9600
C114 H4B 0.9600
C114 H4C 0.9600
C121 C122 1.497(9)
C121 N2 1.541(8)
C121 H5A 0.9700
C121 H5B 0.9700
C122 C123 1.510(9)
C122 H6A 0.9700
C122 H6B 0.9700
C123 C124 1.479(10)
C123 H7A 0.9700
C123 H7B 0.9700
C124 H8A 0.9600
C124 H8B 0.9600
C124 H8C 0.9600
C131 N2 1.504(9)
C131 C132 1.508(9)
C131 H9A 0.9700
C131 H9B 0.9700
C132 C133 1.527(9)
C132 H10A 0.9700
C132 H10B 0.9700
C133 C134 1.460(9)
C133 H11A 0.9700
C133 H11B 0.9700
C134 H12A 0.9600
C134 H12B 0.9600
C134 H12C 0.9600
C141 C142 1.493(9)
C141 N2 1.516(8)
C141 H13A 0.9700
C141 H13B 0.9700
C142 C143 1.518(9)
C142 H14A 0.9700
C142 H14B 0.9700
C143 C144 1.415(11)
C143 H15A 0.9700
C143 H15B 0.9700
C144 H16A 0.9600
C144 H16B 0.9600
C144 H16C 0.9600
C211 C212 1.501(10)
C211 N3 1.515(10)
C211 H17A 0.9700
C211 H17B 0.9700
C212 C213 1.569(11)
C212 H18A 0.9700
C212 H18B 0.9700
C213 C214 1.403(11)
C213 H19A 0.9700
C213 H19B 0.9700
C214 H20A 0.9600
C214 H20B 0.9600
C214 H20C 0.9600
C221 C222 1.478(10)
C221 N3 1.526(11)
C221 H21A 0.9700
C221 H21B 0.9700
C222 C223 1.523(11)
C222 H22A 0.9700
C222 H22B 0.9700
C223 C224 1.420(12)
C223 H23A 0.9700
C223 H23B 0.9700
C224 H24A 0.9600
C224 H24B 0.9600
C224 H24C 0.9600
C231 C232 1.494(9)
C231 N3 1.528(9)
C231 H25A 0.9700
C231 H25B 0.9700
C232 C233 1.513(9)
C232 H26A 0.9700
C232 H26B 0.9700
C233 C234 1.492(10)
C233 H27A 0.9700
C233 H27B 0.9700
C234 H28A 0.9600
C234 H28B 0.9600
C234 H28C 0.9600
C241 C242 1.492(10)
C241 N3 1.524(10)
C241 H29A 0.9700
C241 H29B 0.9700
C242 C243 1.529(10)
C242 H30A 0.9700
C242 H30B 0.9700
C243 C244 1.480(12)
C243 H31A 0.9700
C243 H31B 0.9700
C244 H32A 0.9600
C244 H32B 0.9600
C244 H32C 0.9600
N1 C1 1.467(16)
C1 C2 1.390(14)
C1 C6 1.415(14)
C2 F1 1.355(10)
C2 C3 1.401(8)
C3 C4 1.387(14)
C3 H3 0.9300
C4 C5 1.357(14)
C4 H4 0.9300
C5 C6 1.400(8)
C5 H5 0.9300
C6 H6 0.9300
N1A C1A 1.457(16)
C1A C2A 1.369(14)
C1A C6A 1.395(8)
C2A F1A 1.358(13)
C2A C3A 1.408(14)
C3A C4A 1.398(14)
C3A H3A1 0.9300
C4A C5A 1.385(14)
C4A H4AA 0.9601
C5A C6A 1.409(8)
C5A H5AA 0.9599
C6A H6AA 0.9600
